data_1565563
loop_
_publ_author_name
'Liu, Bin'
'Jin, Hong'
'Kuang, Ze-An'
'Chen, Xin'
'Meng, Yin-Shan'
'Lin, Shijing'
'Liu, Shan-Shan'

_publ_section_title
;
 Bifunctional sulfur-ligated erbium complex: Crystal structure, magnetic
 and luminescent properties
;
_journal_name_full 'Inorganica Chimica Acta'
_journal_page_first 119297
_journal_paper_doi 10.1016/j.ica.2019.119297
_journal_volume 501
_journal_year 2020
_chemical_formula_sum 'C47 H40 Er N3 O4 S2'
_chemical_formula_weight 942.20
_space_group_crystal_system monoclinic
_space_group_IT_number 14
_space_group_name_Hall '-P 2ybc'
_space_group_name_H-M_alt 'P 1 21/c 1'
_atom_sites_solution_hydrogens geom
_audit_creation_method SHELXL-2014/7
_cell_angle_alpha 90
_cell_angle_beta 107.024(3)
_cell_angle_gamma 90
_cell_formula_units_Z 4
_cell_length_a 12.0752(3)
_cell_length_b 20.5757(4)
_cell_length_c 17.6406(4)
_cell_measurement_reflns_used 8029
_cell_measurement_temperature 180.0(2)
_cell_measurement_theta_max 28.9940
_cell_measurement_theta_min 2.0820
_cell_volume 4190.86(18)
_computing_structure_refinement 'SHELXL-2014/7 (Sheldrick, 2014)'
_diffrn_ambient_environment N~2~
_diffrn_ambient_temperature 180.0(2)
_diffrn_detector 'CCD plate'
_diffrn_measured_fraction_theta_full 0.999
_diffrn_measured_fraction_theta_max 0.899
_diffrn_measurement_device 'four-circle diffractometer'
_diffrn_measurement_device_type 'XtaLAB AFC12 (RINC): Kappa single'
_diffrn_radiation_monochromator graphite
_diffrn_radiation_probe x-ray
_diffrn_radiation_type 'Mo K\a'
_diffrn_radiation_wavelength 0.71073
_diffrn_reflns_av_R_equivalents 0.0463
_diffrn_reflns_av_unetI/netI 0.0636
_diffrn_reflns_Laue_measured_fraction_full 0.999
_diffrn_reflns_Laue_measured_fraction_max 0.899
_diffrn_reflns_limit_h_max 16
_diffrn_reflns_limit_h_min -12
_diffrn_reflns_limit_k_max 28
_diffrn_reflns_limit_k_min -23
_diffrn_reflns_limit_l_max 21
_diffrn_reflns_limit_l_min -24
_diffrn_reflns_number 28734
_diffrn_reflns_point_group_measured_fraction_full 0.999
_diffrn_reflns_point_group_measured_fraction_max 0.899
_diffrn_reflns_theta_full 25.242
_diffrn_reflns_theta_max 29.531
_diffrn_reflns_theta_min 2.023
_diffrn_source 'fine-focus sealed X-ray tube'
_diffrn_source_type 'Enhance (Mo) X-ray Source'
_exptl_absorpt_coefficient_mu 2.149
_exptl_absorpt_correction_T_max 1.00000
_exptl_absorpt_correction_T_min 0.79359
_exptl_absorpt_correction_type multi-scan
_exptl_absorpt_process_details
;
CrysAlisPro 1.171.39.29a (Rigaku Oxford Diffraction, 2015)
Empirical absorption correction using spherical harmonics,
 implemented in SCALE3 ABSPACK scaling algorithm.
;
_exptl_crystal_colour colorless
_exptl_crystal_density_diffrn 1.493
_exptl_crystal_description rod-like
_exptl_crystal_F_000 1900
_exptl_crystal_size_max 0.25
_exptl_crystal_size_mid 0.09
_exptl_crystal_size_min 0.05
_refine_diff_density_max 0.933
_refine_diff_density_min -0.887
_refine_diff_density_rms 0.108
_refine_ls_extinction_coef .
_refine_ls_extinction_method none
_refine_ls_goodness_of_fit_ref 1.019
_refine_ls_hydrogen_treatment constr
_refine_ls_matrix_type full
_refine_ls_number_parameters 516
_refine_ls_number_reflns 10521
_refine_ls_number_restraints 0
_refine_ls_restrained_S_all 1.019
_refine_ls_R_factor_all 0.0628
_refine_ls_R_factor_gt 0.0357
_refine_ls_shift/su_max 0.003
_refine_ls_shift/su_mean 0.000
_refine_ls_structure_factor_coef Fsqd
_refine_ls_weighting_details 'w=1/[\s^2^(Fo^2^)+(0.0279P)^2^+0.6483P] where P=(Fo^2^+2Fc^2^)/3'
_refine_ls_weighting_scheme calc
_refine_ls_wR_factor_gt 0.0748
_refine_ls_wR_factor_ref 0.0839
_reflns_Friedel_coverage 0.000
_reflns_Friedel_fraction_full .
_reflns_Friedel_fraction_max .
_reflns_number_gt 7470
_reflns_number_total 10521
_reflns_threshold_expression 'I > 2\s(I)'
_cod_data_source_file Er.cif
_cod_data_source_block 3
_cod_original_sg_symbol_H-M 'P 21/c'
_cod_database_code 1565563
_shelx_shelxl_version_number 2014/7
_shelx_space_group_comment
;
The symmetry employed for this shelxl refinement is uniquely defined
by the following loop, which should always be used as a source of
symmetry information in preference to the above space-group names.
They are only intended as comments.
;

loop_
_space_group_symop_operation_xyz
'x, y, z'
'-x, y+1/2, -z+1/2'
'-x, -y, -z'
'x, -y-1/2, z-1/2'

loop_
_atom_site_label
_atom_site_type_symbol
_atom_site_fract_x
_atom_site_fract_y
_atom_site_fract_z
_atom_site_U_iso_or_equiv
_atom_site_adp_type
_atom_site_occupancy
_atom_site_site_symmetry_order
_atom_site_calc_flag
_atom_site_refinement_flags_posn
_atom_site_refinement_flags_adp
_atom_site_refinement_flags_occupancy
_atom_site_disorder_assembly
_atom_site_disorder_group
Er1 Er 0.57713(2) 0.25390(2) 0.75383(2) 0.02331(5) Uani 1 1 d . . . . .
S1 S 0.34033(7) 0.21645(4) 0.68947(5) 0.02910(19) Uani 1 1 d . . . . .
S2 S 0.40757(7) 0.35394(4) 0.71059(5) 0.0327(2) Uani 1 1 d . . . . .
O1 O 0.59043(19) 0.18093(10) 0.66070(12) 0.0298(5) Uani 1 1 d . . . . .
O2 O 0.64534(19) 0.30873(10) 0.66302(12) 0.0306(5) Uani 1 1 d . . . . .
O3 O 0.76440(19) 0.22246(11) 0.80526(13) 0.0334(5) Uani 1 1 d . . . . .
O4 O 0.67053(19) 0.34042(11) 0.82514(12) 0.0323(5) Uani 1 1 d . . . . .
N1 N 0.1884(2) 0.31424(13) 0.65217(16) 0.0340(7) Uani 1 1 d . . . . .
N2 N 0.5101(2) 0.25315(11) 0.87775(15) 0.0261(6) Uani 1 1 d . . . . .
N3 N 0.5724(2) 0.14362(12) 0.81682(14) 0.0260(6) Uani 1 1 d . . . . .
C1 C 0.3007(3) 0.29702(15) 0.68208(17) 0.0284(7) Uani 1 1 d . . . . .
C2 C 0.1524(3) 0.38284(17) 0.6427(2) 0.0512(11) Uani 1 1 d . . . . .
H2A H 0.0843 0.3870 0.5973 0.061 Uiso 1 1 calc R U . . .
H2B H 0.2137 0.4086 0.6325 0.061 Uiso 1 1 calc R U . . .
C3 C 0.1253(4) 0.4090(2) 0.7156(3) 0.0775(15) Uani 1 1 d . . . . .
H3A H 0.0585 0.3872 0.7222 0.116 Uiso 1 1 calc R U . . .
H3B H 0.1100 0.4548 0.7093 0.116 Uiso 1 1 calc R U . . .
H3C H 0.1903 0.4017 0.7615 0.116 Uiso 1 1 calc R U . . .
C4 C 0.0944(3) 0.26620(18) 0.6266(2) 0.0421(9) Uani 1 1 d . . . . .
H4A H 0.0248 0.2834 0.6360 0.051 Uiso 1 1 calc R U . . .
H4B H 0.1160 0.2269 0.6578 0.051 Uiso 1 1 calc R U . . .
C5 C 0.0693(4) 0.24962(19) 0.5387(3) 0.0584(12) Uani 1 1 d . . . . .
H5A H 0.0513 0.2887 0.5078 0.088 Uiso 1 1 calc R U . . .
H5B H 0.0047 0.2203 0.5232 0.088 Uiso 1 1 calc R U . . .
H5C H 0.1362 0.2294 0.5300 0.088 Uiso 1 1 calc R U . . .
C6 C 0.4864(3) 0.30709(16) 0.91170(18) 0.0314(8) Uani 1 1 d . . . . .
H6 H 0.5056 0.3470 0.8943 0.038 Uiso 1 1 calc R U . . .
C7 C 0.4337(3) 0.30606(18) 0.97242(19) 0.0364(8) Uani 1 1 d . . . . .
H7 H 0.4186 0.3448 0.9946 0.044 Uiso 1 1 calc R U . . .
C8 C 0.4046(3) 0.24857(17) 0.99917(18) 0.0374(9) Uani 1 1 d . . . . .
H8 H 0.3691 0.2478 1.0394 0.045 Uiso 1 1 calc R U . . .
C9 C 0.4285(3) 0.19027(17) 0.96571(18) 0.0309(8) Uani 1 1 d . . . . .
C10 C 0.4830(3) 0.19501(15) 0.90529(17) 0.0247(7) Uani 1 1 d . . . . .
C11 C 0.5137(3) 0.13684(15) 0.87137(17) 0.0256(7) Uani 1 1 d . . . . .
C12 C 0.4859(3) 0.07581(16) 0.89655(18) 0.0318(8) Uani 1 1 d . . . . .
C13 C 0.4250(3) 0.07314(18) 0.9548(2) 0.0397(9) Uani 1 1 d . . . . .
H13 H 0.4022 0.0330 0.9694 0.048 Uiso 1 1 calc R U . . .
C14 C 0.4000(3) 0.12730(19) 0.98886(19) 0.0399(9) Uani 1 1 d . . . . .
H14 H 0.3635 0.1238 1.0283 0.048 Uiso 1 1 calc R U . . .
C15 C 0.5223(3) 0.02067(16) 0.86389(19) 0.0379(9) Uani 1 1 d . . . . .
H15 H 0.5016 -0.0205 0.8766 0.045 Uiso 1 1 calc R U . . .
C16 C 0.5882(3) 0.02742(16) 0.81343(19) 0.0357(8) Uani 1 1 d . . . . .
H16 H 0.6170 -0.0088 0.7940 0.043 Uiso 1 1 calc R U . . .
C17 C 0.6113(3) 0.09001(15) 0.79169(18) 0.0312(8) Uani 1 1 d . . . . .
H17 H 0.6566 0.0944 0.7575 0.037 Uiso 1 1 calc R U . . .
C18 C 0.6579(3) 0.17496(15) 0.61722(18) 0.0274(7) Uani 1 1 d . . . . .
C19 C 0.6735(3) 0.10716(16) 0.59169(18) 0.0308(8) Uani 1 1 d . . . . .
C20 C 0.5987(3) 0.05908(17) 0.6016(2) 0.0422(9) Uani 1 1 d . . . . .
H20 H 0.5367 0.0704 0.6201 0.051 Uiso 1 1 calc R U . . .
C21 C 0.6137(4) -0.00545(18) 0.5846(2) 0.0513(11) Uani 1 1 d . . . . .
H21 H 0.5637 -0.0371 0.5930 0.062 Uiso 1 1 calc R U . . .
C22 C 0.7037(4) -0.02223(19) 0.5551(2) 0.0552(11) Uani 1 1 d . . . . .
H22 H 0.7151 -0.0655 0.5440 0.066 Uiso 1 1 calc R U . . .
C23 C 0.7763(4) 0.0249(2) 0.5424(3) 0.0621(13) Uani 1 1 d . . . . .
H23 H 0.8355 0.0136 0.5211 0.074 Uiso 1 1 calc R U . . .
C24 C 0.7622(3) 0.08890(19) 0.5609(2) 0.0502(11) Uani 1 1 d . . . . .
H24 H 0.8129 0.1203 0.5526 0.060 Uiso 1 1 calc R U . . .
C25 C 0.7121(3) 0.22740(16) 0.5932(2) 0.0312(8) Uani 1 1 d . . . . .
H25 H 0.7598 0.2190 0.5614 0.037 Uiso 1 1 calc R U . . .
C26 C 0.6990(3) 0.29218(16) 0.61396(18) 0.0274(7) Uani 1 1 d . . . . .
C27 C 0.7503(3) 0.34589(15) 0.57806(18) 0.0290(7) Uani 1 1 d . . . . .
C28 C 0.7689(3) 0.40600(17) 0.6155(2) 0.0383(9) Uani 1 1 d . . . . .
H28 H 0.7489 0.4121 0.6621 0.046 Uiso 1 1 calc R U . . .
C29 C 0.8166(3) 0.45692(18) 0.5845(2) 0.0467(10) Uani 1 1 d . . . . .
H29 H 0.8292 0.4967 0.6106 0.056 Uiso 1 1 calc R U . . .
C30 C 0.8454(3) 0.44887(19) 0.5150(2) 0.0470(10) Uani 1 1 d . . . . .
H30 H 0.8779 0.4831 0.4944 0.056 Uiso 1 1 calc R U . . .
C31 C 0.8259(3) 0.39001(19) 0.4763(2) 0.0442(9) Uani 1 1 d . . . . .
H31 H 0.8442 0.3847 0.4290 0.053 Uiso 1 1 calc R U . . .
C32 C 0.7791(3) 0.33876(17) 0.50731(19) 0.0351(8) Uani 1 1 d . . . . .
H32 H 0.7667 0.2991 0.4808 0.042 Uiso 1 1 calc R U . . .
C33 C 0.8572(3) 0.25513(16) 0.81542(19) 0.0337(8) Uani 1 1 d . . . . .
C34 C 0.9621(3) 0.21731(18) 0.81286(19) 0.0356(8) Uani 1 1 d . . . . .
C35 C 0.9479(3) 0.15322(19) 0.7881(2) 0.0489(10) Uani 1 1 d . . . . .
H35 H 0.8743 0.1348 0.7740 0.059 Uiso 1 1 calc R U . . .
C36 C 1.0418(4) 0.1161(2) 0.7840(3) 0.0591(12) Uani 1 1 d . . . . .
H36 H 1.0314 0.0729 0.7682 0.071 Uiso 1 1 calc R U . . .
C37 C 1.1504(4) 0.1436(2) 0.8035(2) 0.0574(12) Uani 1 1 d . . . . .
H37 H 1.2135 0.1190 0.8004 0.069 Uiso 1 1 calc R U . . .
C38 C 1.1657(3) 0.2070(2) 0.8274(2) 0.0524(11) Uani 1 1 d . . . . .
H38 H 1.2393 0.2254 0.8403 0.063 Uiso 1 1 calc R U . . .
C39 C 1.0732(3) 0.24388(19) 0.8326(2) 0.0437(10) Uani 1 1 d . . . . .
H39 H 1.0847 0.2868 0.8495 0.052 Uiso 1 1 calc R U . . .
C40 C 0.8646(3) 0.32249(17) 0.8274(2) 0.0369(8) Uani 1 1 d . . . . .
H40 H 0.9353 0.3426 0.8321 0.044 Uiso 1 1 calc R U . . .
C41 C 0.7723(3) 0.36144(16) 0.83276(19) 0.0325(8) Uani 1 1 d . . . . .
C42 C 0.7894(3) 0.43287(16) 0.84657(19) 0.0354(8) Uani 1 1 d . . . . .
C43 C 0.6924(3) 0.47327(17) 0.8276(2) 0.0390(9) Uani 1 1 d . . . . .
H43 H 0.6190 0.4552 0.8076 0.047 Uiso 1 1 calc R U . . .
C44 C 0.7036(3) 0.53966(18) 0.8380(2) 0.0483(10) Uani 1 1 d . . . . .
H44 H 0.6382 0.5660 0.8243 0.058 Uiso 1 1 calc R U . . .
C45 C 0.8120(3) 0.56715(18) 0.8686(2) 0.0537(11) Uani 1 1 d . . . . .
H45 H 0.8194 0.6119 0.8760 0.064 Uiso 1 1 calc R U . . .
C46 C 0.9081(4) 0.52851(19) 0.8880(3) 0.0619(13) Uani 1 1 d . . . . .
H46 H 0.9808 0.5471 0.9091 0.074 Uiso 1 1 calc R U . . .
C47 C 0.8984(3) 0.46174(18) 0.8766(2) 0.0519(11) Uani 1 1 d . . . . .
H47 H 0.9647 0.4361 0.8891 0.062 Uiso 1 1 calc R U . . .

loop_
_atom_site_aniso_label
_atom_site_aniso_U_11
_atom_site_aniso_U_22
_atom_site_aniso_U_33
_atom_site_aniso_U_23
_atom_site_aniso_U_13
_atom_site_aniso_U_12
Er1 0.02524(8) 0.01996(8) 0.02624(8) 0.00018(6) 0.00989(6) 0.00134(6)
S1 0.0306(5) 0.0214(4) 0.0356(5) 0.0011(3) 0.0102(4) -0.0009(4)
S2 0.0333(5) 0.0199(4) 0.0439(5) 0.0022(4) 0.0097(4) 0.0015(4)
O1 0.0351(13) 0.0262(11) 0.0316(12) -0.0033(10) 0.0154(10) -0.0010(10)
O2 0.0385(14) 0.0271(11) 0.0303(12) 0.0025(10) 0.0167(11) 0.0002(11)
O3 0.0295(13) 0.0330(12) 0.0390(13) 0.0037(11) 0.0121(11) 0.0024(11)
O4 0.0277(12) 0.0313(12) 0.0399(13) -0.0072(10) 0.0129(10) -0.0033(11)
N1 0.0297(16) 0.0328(15) 0.0366(16) 0.0048(13) 0.0054(13) 0.0069(13)
N2 0.0252(14) 0.0250(14) 0.0266(13) -0.0004(11) 0.0053(11) 0.0026(12)
N3 0.0276(14) 0.0231(13) 0.0274(14) 0.0026(11) 0.0079(12) 0.0032(12)
C1 0.043(2) 0.0244(16) 0.0204(15) 0.0002(13) 0.0126(15) 0.0030(15)
C2 0.043(2) 0.036(2) 0.066(3) 0.007(2) 0.003(2) 0.0161(19)
C3 0.074(3) 0.067(3) 0.089(4) -0.015(3) 0.020(3) 0.032(3)
C4 0.0290(19) 0.051(2) 0.043(2) -0.0019(18) 0.0050(16) 0.0000(18)
C5 0.046(2) 0.071(3) 0.048(2) -0.010(2) -0.0013(19) 0.002(2)
C6 0.036(2) 0.0264(17) 0.0304(18) -0.0037(15) 0.0075(16) 0.0016(15)
C7 0.038(2) 0.041(2) 0.0293(18) -0.0088(17) 0.0082(16) 0.0089(17)
C8 0.0305(19) 0.056(3) 0.0255(17) -0.0016(17) 0.0079(15) 0.0065(18)
C9 0.0294(18) 0.0415(19) 0.0197(16) 0.0022(15) 0.0041(14) 0.0027(16)
C10 0.0248(17) 0.0289(16) 0.0186(15) 0.0021(13) 0.0035(13) -0.0015(14)
C11 0.0273(17) 0.0252(15) 0.0222(16) 0.0046(13) 0.0038(13) 0.0010(14)
C12 0.037(2) 0.0334(18) 0.0219(16) 0.0058(14) 0.0034(15) -0.0013(16)
C13 0.043(2) 0.0366(19) 0.036(2) 0.0109(17) 0.0073(17) -0.0069(18)
C14 0.040(2) 0.053(2) 0.0290(19) 0.0112(17) 0.0134(16) -0.0002(19)
C15 0.056(2) 0.0230(16) 0.0297(18) 0.0053(14) 0.0049(17) -0.0037(17)
C16 0.052(2) 0.0223(16) 0.0319(19) 0.0012(14) 0.0100(17) 0.0075(16)
C17 0.040(2) 0.0256(16) 0.0286(17) 0.0013(14) 0.0111(16) 0.0085(16)
C18 0.0275(18) 0.0269(16) 0.0264(17) 0.0013(14) 0.0059(14) 0.0017(14)
C19 0.035(2) 0.0299(17) 0.0264(17) -0.0028(14) 0.0082(15) 0.0016(16)
C20 0.052(2) 0.0365(19) 0.044(2) -0.0077(17) 0.0238(19) -0.0028(19)
C21 0.068(3) 0.034(2) 0.059(3) -0.0119(19) 0.030(2) -0.009(2)
C22 0.059(3) 0.032(2) 0.070(3) -0.021(2) 0.013(2) 0.000(2)
C23 0.045(2) 0.051(3) 0.096(3) -0.034(3) 0.029(2) 0.000(2)
C24 0.044(2) 0.039(2) 0.075(3) -0.018(2) 0.028(2) -0.0025(19)
C25 0.0300(18) 0.0306(16) 0.0376(19) -0.0028(15) 0.0170(15) 0.0018(15)
C26 0.0264(17) 0.0300(17) 0.0254(17) 0.0020(14) 0.0066(14) -0.0009(15)
C27 0.0262(17) 0.0285(16) 0.0317(18) 0.0048(15) 0.0075(14) 0.0020(15)
C28 0.042(2) 0.0349(19) 0.041(2) 0.0061(17) 0.0175(17) -0.0008(17)
C29 0.048(2) 0.033(2) 0.059(3) 0.0057(19) 0.016(2) -0.0045(18)
C30 0.037(2) 0.047(2) 0.057(3) 0.021(2) 0.0131(19) -0.0038(19)
C31 0.037(2) 0.057(2) 0.040(2) 0.0121(19) 0.0140(17) -0.005(2)
C32 0.0337(19) 0.0377(19) 0.0350(19) 0.0022(16) 0.0118(16) -0.0007(17)
C33 0.0299(18) 0.043(2) 0.0268(17) 0.0054(15) 0.0057(14) 0.0054(17)
C34 0.0299(19) 0.046(2) 0.0316(19) 0.0103(17) 0.0100(15) 0.0095(17)
C35 0.040(2) 0.049(2) 0.062(3) 0.011(2) 0.022(2) 0.012(2)
C36 0.063(3) 0.047(2) 0.076(3) 0.010(2) 0.034(3) 0.021(2)
C37 0.041(2) 0.085(3) 0.053(3) 0.019(2) 0.024(2) 0.033(3)
C38 0.032(2) 0.087(3) 0.036(2) 0.004(2) 0.0069(17) 0.016(2)
C39 0.0296(19) 0.067(3) 0.0321(19) -0.0036(18) 0.0047(15) 0.006(2)
C40 0.0238(18) 0.040(2) 0.047(2) 0.0017(17) 0.0106(16) -0.0025(16)
C41 0.0334(19) 0.0316(18) 0.0315(18) 0.0024(15) 0.0078(15) 0.0002(16)
C42 0.034(2) 0.0331(18) 0.038(2) 0.0052(16) 0.0088(16) -0.0026(17)
C43 0.032(2) 0.0329(18) 0.048(2) 0.0048(17) 0.0067(17) -0.0047(17)
C44 0.041(2) 0.034(2) 0.066(3) 0.0137(19) 0.010(2) 0.0012(18)
C45 0.050(3) 0.0295(19) 0.074(3) 0.014(2) 0.006(2) -0.0087(19)
C46 0.037(2) 0.039(2) 0.096(3) 0.013(2) -0.002(2) -0.014(2)
C47 0.029(2) 0.036(2) 0.082(3) 0.005(2) 0.003(2) -0.0023(18)

loop_
_atom_type_symbol
_atom_type_description
_atom_type_scat_dispersion_real
_atom_type_scat_dispersion_imag
_atom_type_scat_source
C C 0.0033 0.0016 'International Tables Vol C Tables 4.2.6.8 and 6.1.1.4'
H H 0.0000 0.0000 'International Tables Vol C Tables 4.2.6.8 and 6.1.1.4'
N N 0.0061 0.0033 'International Tables Vol C Tables 4.2.6.8 and 6.1.1.4'
O O 0.0106 0.0060 'International Tables Vol C Tables 4.2.6.8 and 6.1.1.4'
S S 0.1246 0.1234 'International Tables Vol C Tables 4.2.6.8 and 6.1.1.4'
Er Er -0.2586 4.9576 'International Tables Vol C Tables 4.2.6.8 and 6.1.1.4'

loop_
_geom_angle_atom_site_label_1
_geom_angle_atom_site_label_2
_geom_angle_atom_site_label_3
_geom_angle
_geom_angle_site_symmetry_1
_geom_angle_site_symmetry_3
O1 Er1 O3 80.05(8) . .
O1 Er1 O4 142.12(8) . .
O3 Er1 O4 74.21(8) . .
O1 Er1 O2 72.79(8) . .
O3 Er1 O2 84.27(8) . .
O4 Er1 O2 77.35(8) . .
O1 Er1 N3 74.94(8) . .
O3 Er1 N3 73.58(8) . .
O4 Er1 N3 121.90(8) . .
O2 Er1 N3 143.43(8) . .
O1 Er1 N2 136.64(8) . .
O3 Er1 N2 100.66(8) . .
O4 Er1 N2 76.16(8) . .
O2 Er1 N2 150.51(8) . .
N3 Er1 N2 64.16(8) . .
O1 Er1 S2 118.89(6) . .
O3 Er1 S2 150.19(6) . .
O4 Er1 S2 77.52(6) . .
O2 Er1 S2 80.49(6) . .
N3 Er1 S2 131.17(6) . .
N2 Er1 S2 81.36(6) . .
O1 Er1 S1 78.94(6) . .
O3 Er1 S1 147.79(6) . .
O4 Er1 S1 134.93(6) . .
O2 Er1 S1 112.12(6) . .
N3 Er1 S1 77.54(6) . .
N2 Er1 S1 78.85(6) . .
S2 Er1 S1 62.00(2) . .
C1 S1 Er1 89.65(12) . .
C1 S2 Er1 90.30(11) . .
C18 O1 Er1 133.8(2) . .
C26 O2 Er1 134.5(2) . .
C33 O3 Er1 129.7(2) . .
C41 O4 Er1 129.1(2) . .
C1 N1 C4 122.6(3) . .
C1 N1 C2 121.7(3) . .
C4 N1 C2 115.7(3) . .
C6 N2 C10 117.7(3) . .
C6 N2 Er1 123.1(2) . .
C10 N2 Er1 118.71(19) . .
C17 N3 C11 117.4(3) . .
C17 N3 Er1 122.9(2) . .
C11 N3 Er1 119.06(19) . .
N1 C1 S2 121.4(2) . .
N1 C1 S1 120.5(3) . .
S2 C1 S1 118.0(2) . .
N1 C2 C3 112.0(3) . .
N1 C2 H2A 109.2 . .
C3 C2 H2A 109.2 . .
N1 C2 H2B 109.2 . .
C3 C2 H2B 109.2 . .
H2A C2 H2B 107.9 . .
C2 C3 H3A 109.5 . .
C2 C3 H3B 109.5 . .
H3A C3 H3B 109.5 . .
C2 C3 H3C 109.5 . .
H3A C3 H3C 109.5 . .
H3B C3 H3C 109.5 . .
N1 C4 C5 111.5(3) . .
N1 C4 H4A 109.3 . .
C5 C4 H4A 109.3 . .
N1 C4 H4B 109.3 . .
C5 C4 H4B 109.3 . .
H4A C4 H4B 108.0 . .
C4 C5 H5A 109.5 . .
C4 C5 H5B 109.5 . .
H5A C5 H5B 109.5 . .
C4 C5 H5C 109.5 . .
H5A C5 H5C 109.5 . .
H5B C5 H5C 109.5 . .
N2 C6 C7 122.6(3) . .
N2 C6 H6 118.7 . .
C7 C6 H6 118.7 . .
C8 C7 C6 120.1(3) . .
C8 C7 H7 119.9 . .
C6 C7 H7 119.9 . .
C7 C8 C9 119.5(3) . .
C7 C8 H8 120.2 . .
C9 C8 H8 120.2 . .
C8 C9 C10 117.2(3) . .
C8 C9 C14 123.9(3) . .
C10 C9 C14 118.8(3) . .
N2 C10 C9 122.8(3) . .
N2 C10 C11 117.7(3) . .
C9 C10 C11 119.5(3) . .
N3 C11 C12 122.5(3) . .
N3 C11 C10 117.5(3) . .
C12 C11 C10 119.9(3) . .
C15 C12 C11 117.5(3) . .
C15 C12 C13 123.7(3) . .
C11 C12 C13 118.8(3) . .
C14 C13 C12 121.4(3) . .
C14 C13 H13 119.3 . .
C12 C13 H13 119.3 . .
C13 C14 C9 121.4(3) . .
C13 C14 H14 119.3 . .
C9 C14 H14 119.3 . .
C16 C15 C12 120.0(3) . .
C16 C15 H15 120.0 . .
C12 C15 H15 120.0 . .
C15 C16 C17 118.4(3) . .
C15 C16 H16 120.8 . .
C17 C16 H16 120.8 . .
N3 C17 C16 123.9(3) . .
N3 C17 H17 118.0 . .
C16 C17 H17 118.0 . .
O1 C18 C25 123.2(3) . .
O1 C18 C19 115.4(3) . .
C25 C18 C19 121.3(3) . .
C20 C19 C24 117.5(3) . .
C20 C19 C18 119.0(3) . .
C24 C19 C18 123.4(3) . .
C19 C20 C21 121.8(4) . .
C19 C20 H20 119.1 . .
C21 C20 H20 119.1 . .
C22 C21 C20 119.3(4) . .
C22 C21 H21 120.4 . .
C20 C21 H21 120.4 . .
C23 C22 C21 119.9(4) . .
C23 C22 H22 120.1 . .
C21 C22 H22 120.1 . .
C22 C23 C24 120.5(4) . .
C22 C23 H23 119.7 . .
C24 C23 H23 119.7 . .
C23 C24 C19 120.9(4) . .
C23 C24 H24 119.5 . .
C19 C24 H24 119.5 . .
C18 C25 C26 123.9(3) . .
C18 C25 H25 118.0 . .
C26 C25 H25 118.0 . .
O2 C26 C25 123.5(3) . .
O2 C26 C27 116.6(3) . .
C25 C26 C27 119.9(3) . .
C28 C27 C32 118.1(3) . .
C28 C27 C26 119.1(3) . .
C32 C27 C26 122.9(3) . .
C29 C28 C27 121.0(3) . .
C29 C28 H28 119.5 . .
C27 C28 H28 119.5 . .
C30 C29 C28 120.2(4) . .
C30 C29 H29 119.9 . .
C28 C29 H29 119.9 . .
C31 C30 C29 119.7(4) . .
C31 C30 H30 120.1 . .
C29 C30 H30 120.1 . .
C32 C31 C30 120.4(4) . .
C32 C31 H31 119.8 . .
C30 C31 H31 119.8 . .
C31 C32 C27 120.7(3) . .
C31 C32 H32 119.7 . .
C27 C32 H32 119.7 . .
O3 C33 C40 123.9(3) . .
O3 C33 C34 116.0(3) . .
C40 C33 C34 120.1(3) . .
C35 C34 C39 118.3(4) . .
C35 C34 C33 118.5(3) . .
C39 C34 C33 123.2(3) . .
C36 C35 C34 120.9(4) . .
C36 C35 H35 119.5 . .
C34 C35 H35 119.5 . .
C37 C36 C35 119.6(4) . .
C37 C36 H36 120.2 . .
C35 C36 H36 120.2 . .
C36 C37 C38 120.2(4) . .
C36 C37 H37 119.9 . .
C38 C37 H37 119.9 . .
C39 C38 C37 120.5(4) . .
C39 C38 H38 119.8 . .
C37 C38 H38 119.8 . .
C38 C39 C34 120.5(4) . .
C38 C39 H39 119.7 . .
C34 C39 H39 119.7 . .
C41 C40 C33 124.1(3) . .
C41 C40 H40 117.9 . .
C33 C40 H40 117.9 . .
O4 C41 C40 124.2(3) . .
O4 C41 C42 115.8(3) . .
C40 C41 C42 120.0(3) . .
C43 C42 C47 117.9(3) . .
C43 C42 C41 118.7(3) . .
C47 C42 C41 123.3(3) . .
C44 C43 C42 121.0(3) . .
C44 C43 H43 119.5 . .
C42 C43 H43 119.5 . .
C45 C44 C43 120.2(4) . .
C45 C44 H44 119.9 . .
C43 C44 H44 119.9 . .
C46 C45 C44 119.8(4) . .
C46 C45 H45 120.1 . .
C44 C45 H45 120.1 . .
C45 C46 C47 120.7(4) . .
C45 C46 H46 119.6 . .
C47 C46 H46 119.6 . .
C46 C47 C42 120.3(4) . .
C46 C47 H47 119.8 . .
C42 C47 H47 119.8 . .

loop_
_geom_bond_atom_site_label_1
_geom_bond_atom_site_label_2
_geom_bond_distance
_geom_bond_site_symmetry_2
Er1 O1 2.266(2) .
Er1 O3 2.270(2) .
Er1 O4 2.279(2) .
Er1 O2 2.300(2) .
Er1 N3 2.535(2) .
Er1 N2 2.544(3) .
Er1 S2 2.8454(8) .
Er1 S1 2.8562(8) .
S1 C1 1.720(3) .
S2 C1 1.706(3) .
O1 C18 1.278(4) .
O2 C26 1.270(4) .
O3 C33 1.274(4) .
O4 C41 1.272(4) .
N1 C1 1.351(4) .
N1 C4 1.473(4) .
N1 C2 1.472(4) .
N2 C6 1.331(4) .
N2 C10 1.367(4) .
N3 C17 1.325(4) .
N3 C11 1.359(4) .
C2 C3 1.515(6) .
C2 H2A 0.9700 .
C2 H2B 0.9700 .
C3 H3A 0.9600 .
C3 H3B 0.9600 .
C3 H3C 0.9600 .
C4 C5 1.528(5) .
C4 H4A 0.9700 .
C4 H4B 0.9700 .
C5 H5A 0.9600 .
C5 H5B 0.9600 .
C5 H5C 0.9600 .
C6 C7 1.397(5) .
C6 H6 0.9300 .
C7 C8 1.358(5) .
C7 H7 0.9300 .
C8 C9 1.403(5) .
C8 H8 0.9300 .
C9 C10 1.411(4) .
C9 C14 1.430(5) .
C10 C11 1.435(4) .
C11 C12 1.405(4) .
C12 C15 1.400(5) .
C12 C13 1.429(5) .
C13 C14 1.342(5) .
C13 H13 0.9300 .
C14 H14 0.9300 .
C15 C16 1.363(5) .
C15 H15 0.9300 .
C16 C17 1.395(4) .
C16 H16 0.9300 .
C17 H17 0.9300 .
C18 C25 1.391(4) .
C18 C19 1.495(4) .
C19 C20 1.384(5) .
C19 C24 1.387(5) .
C20 C21 1.384(5) .
C20 H20 0.9300 .
C21 C22 1.379(5) .
C21 H21 0.9300 .
C22 C23 1.368(6) .
C22 H22 0.9300 .
C23 C24 1.380(5) .
C23 H23 0.9300 .
C24 H24 0.9300 .
C25 C26 1.403(5) .
C25 H25 0.9300 .
C26 C27 1.495(4) .
C27 C28 1.389(4) .
C27 C32 1.398(4) .
C28 C29 1.383(5) .
C28 H28 0.9300 .
C29 C30 1.379(5) .
C29 H29 0.9300 .
C30 C31 1.376(5) .
C30 H30 0.9300 .
C31 C32 1.382(5) .
C31 H31 0.9300 .
C32 H32 0.9300 .
C33 C40 1.401(4) .
C33 C34 1.498(5) .
C34 C35 1.384(5) .
C34 C39 1.395(5) .
C35 C36 1.386(5) .
C35 H35 0.9300 .
C36 C37 1.377(6) .
C36 H36 0.9300 .
C37 C38 1.368(6) .
C37 H37 0.9300 .
C38 C39 1.376(5) .
C38 H38 0.9300 .
C39 H39 0.9300 .
C40 C41 1.398(5) .
C40 H40 0.9300 .
C41 C42 1.494(4) .
C42 C43 1.395(5) .
C42 C47 1.400(5) .
C43 C44 1.380(5) .
C43 H43 0.9300 .
C44 C45 1.382(5) .
C44 H44 0.9300 .
C45 C46 1.365(5) .
C45 H45 0.9300 .
C46 C47 1.388(5) .
C46 H46 0.9300 .
C47 H47 0.9300 .

loop_
_geom_torsion_atom_site_label_1
_geom_torsion_atom_site_label_2
_geom_torsion_atom_site_label_3
_geom_torsion_atom_site_label_4
_geom_torsion
_geom_torsion_site_symmetry_1
_geom_torsion_site_symmetry_2
_geom_torsion_site_symmetry_3
_geom_torsion_site_symmetry_4
C4 N1 C1 S2 179.6(2) . . . .
C2 N1 C1 S2 -0.1(4) . . . .
C4 N1 C1 S1 1.7(4) . . . .
C2 N1 C1 S1 -178.0(3) . . . .
Er1 S2 C1 N1 -179.3(2) . . . .
Er1 S2 C1 S1 -1.40(17) . . . .
Er1 S1 C1 N1 179.4(2) . . . .
Er1 S1 C1 S2 1.39(17) . . . .
C1 N1 C2 C3 -90.4(4) . . . .
C4 N1 C2 C3 89.9(4) . . . .
C1 N1 C4 C5 -91.3(4) . . . .
C2 N1 C4 C5 88.3(4) . . . .
C10 N2 C6 C7 -1.2(5) . . . .
Er1 N2 C6 C7 170.4(2) . . . .
N2 C6 C7 C8 0.0(5) . . . .
C6 C7 C8 C9 0.4(5) . . . .
C7 C8 C9 C10 0.3(5) . . . .
C7 C8 C9 C14 -179.2(3) . . . .
C6 N2 C10 C9 2.0(4) . . . .
Er1 N2 C10 C9 -169.9(2) . . . .
C6 N2 C10 C11 -177.0(3) . . . .
Er1 N2 C10 C11 11.1(3) . . . .
C8 C9 C10 N2 -1.6(4) . . . .
C14 C9 C10 N2 178.0(3) . . . .
C8 C9 C10 C11 177.4(3) . . . .
C14 C9 C10 C11 -3.1(4) . . . .
C17 N3 C11 C12 -5.0(4) . . . .
Er1 N3 C11 C12 166.2(2) . . . .
C17 N3 C11 C10 173.1(3) . . . .
Er1 N3 C11 C10 -15.7(3) . . . .
N2 C10 C11 N3 3.0(4) . . . .
C9 C10 C11 N3 -176.1(3) . . . .
N2 C10 C11 C12 -178.9(3) . . . .
C9 C10 C11 C12 2.1(4) . . . .
N3 C11 C12 C15 0.7(5) . . . .
C10 C11 C12 C15 -177.3(3) . . . .
N3 C11 C12 C13 179.4(3) . . . .
C10 C11 C12 C13 1.3(4) . . . .
C15 C12 C13 C14 174.7(3) . . . .
C11 C12 C13 C14 -3.9(5) . . . .
C12 C13 C14 C9 3.0(5) . . . .
C8 C9 C14 C13 -180.0(3) . . . .
C10 C9 C14 C13 0.5(5) . . . .
C11 C12 C15 C16 3.9(5) . . . .
C13 C12 C15 C16 -174.7(3) . . . .
C12 C15 C16 C17 -4.1(5) . . . .
C11 N3 C17 C16 4.9(5) . . . .
Er1 N3 C17 C16 -165.9(2) . . . .
C15 C16 C17 N3 -0.4(5) . . . .
Er1 O1 C18 C25 -28.2(4) . . . .
Er1 O1 C18 C19 153.2(2) . . . .
O1 C18 C19 C20 13.3(4) . . . .
C25 C18 C19 C20 -165.4(3) . . . .
O1 C18 C19 C24 -164.3(3) . . . .
C25 C18 C19 C24 17.0(5) . . . .
C24 C19 C20 C21 2.6(5) . . . .
C18 C19 C20 C21 -175.1(3) . . . .
C19 C20 C21 C22 -1.7(6) . . . .
C20 C21 C22 C23 -0.5(6) . . . .
C21 C22 C23 C24 1.8(7) . . . .
C22 C23 C24 C19 -0.9(7) . . . .
C20 C19 C24 C23 -1.2(6) . . . .
C18 C19 C24 C23 176.4(4) . . . .
O1 C18 C25 C26 0.2(5) . . . .
C19 C18 C25 C26 178.8(3) . . . .
Er1 O2 C26 C25 12.8(5) . . . .
Er1 O2 C26 C27 -166.86(19) . . . .
C18 C25 C26 O2 7.0(5) . . . .
C18 C25 C26 C27 -173.3(3) . . . .
O2 C26 C27 C28 19.5(4) . . . .
C25 C26 C27 C28 -160.2(3) . . . .
O2 C26 C27 C32 -159.5(3) . . . .
C25 C26 C27 C32 20.9(5) . . . .
C32 C27 C28 C29 -1.3(5) . . . .
C26 C27 C28 C29 179.7(3) . . . .
C27 C28 C29 C30 0.7(5) . . . .
C28 C29 C30 C31 0.4(5) . . . .
C29 C30 C31 C32 -0.9(5) . . . .
C30 C31 C32 C27 0.4(5) . . . .
C28 C27 C32 C31 0.7(5) . . . .
C26 C27 C32 C31 179.7(3) . . . .
Er1 O3 C33 C40 27.7(5) . . . .
Er1 O3 C33 C34 -151.5(2) . . . .
O3 C33 C34 C35 9.7(5) . . . .
C40 C33 C34 C35 -169.5(3) . . . .
O3 C33 C34 C39 -171.7(3) . . . .
C40 C33 C34 C39 9.1(5) . . . .
C39 C34 C35 C36 0.8(6) . . . .
C33 C34 C35 C36 179.5(3) . . . .
C34 C35 C36 C37 -1.1(6) . . . .
C35 C36 C37 C38 0.6(6) . . . .
C36 C37 C38 C39 0.3(6) . . . .
C37 C38 C39 C34 -0.6(6) . . . .
C35 C34 C39 C38 0.1(5) . . . .
C33 C34 C39 C38 -178.6(3) . . . .
O3 C33 C40 C41 2.6(6) . . . .
C34 C33 C40 C41 -178.2(3) . . . .
Er1 O4 C41 C40 -28.5(5) . . . .
Er1 O4 C41 C42 150.2(2) . . . .
C33 C40 C41 O4 -2.1(6) . . . .
C33 C40 C41 C42 179.3(3) . . . .
O4 C41 C42 C43 -18.5(5) . . . .
C40 C41 C42 C43 160.3(3) . . . .
O4 C41 C42 C47 162.6(3) . . . .
C40 C41 C42 C47 -18.7(5) . . . .
C47 C42 C43 C44 0.1(5) . . . .
C41 C42 C43 C44 -178.9(3) . . . .
C42 C43 C44 C45 -0.9(6) . . . .
C43 C44 C45 C46 0.6(6) . . . .
C44 C45 C46 C47 0.6(7) . . . .
C45 C46 C47 C42 -1.3(7) . . . .
C43 C42 C47 C46 1.0(6) . . . .
C41 C42 C47 C46 180.0(4) . . . .
